data_4083884
loop_
_publ_author_name
'Nelson, David J.'
'Nahra, Fady'
'Patrick, Scott R.'
'Cordes, David B.'
'Slawin, Alexandra M. Z.'
'Nolan, Steven P.'

_publ_section_title
;
 Exploring the Coordination of Cyclic Selenoureas to Gold(I)
;
_journal_name_full Organometallics
_journal_page_first 140702161847002
_journal_paper_doi 10.1021/om500610w
_journal_year 2014
_chemical_formula_moiety 'C58 H84 Au N4 O4 Se2, Au Cl2, 1.5(C H2 Cl2)'
_chemical_formula_sum 'C59.5 H87 Au2 Cl5 N4 O4 Se2'
_chemical_formula_weight 1651.48
_space_group_IT_number 2
_symmetry_cell_setting triclinic
_symmetry_Int_Tables_number 2
_symmetry_space_group_name_Hall '-P 1'
_symmetry_space_group_name_H-M 'P -1'
_atom_sites_solution_hydrogens geom
_atom_sites_solution_primary direct
_atom_sites_solution_secondary difmap
_cell_angle_alpha 73.210(8)
_cell_angle_beta 74.168(8)
_cell_angle_gamma 77.011(8)
_cell_formula_units_Z 1
_cell_length_a 11.5015(10)
_cell_length_b 12.7647(9)
_cell_length_c 12.8329(10)
_cell_measurement_reflns_used 5538
_cell_measurement_temperature 173
_cell_measurement_theta_max 25.35
_cell_measurement_theta_min 1.69
_cell_volume 1713.4(3)
_computing_cell_refinement 'CrystalClear-SM Expert 2.1 b29'
_computing_data_collection 'CrystalClear-SM Expert 2.1 b29 (Rigaku, 2013)'
_computing_data_reduction 'CrystalClear-SM Expert 2.1 b29'
_computing_molecular_graphics 'CrystalStructure 4.1'
_computing_publication_material 'CrystalStructure 4.1 (Rigaku, 2013)'
_computing_structure_refinement 'SHELXL-2013 (Sheldrick, 2013)'
_computing_structure_solution 'SHELXS2013 (Sheldrick, 2008)'
_diffrn_ambient_temperature 173
_diffrn_detector_area_resol_mean 5.811
_diffrn_measured_fraction_theta_full 0.995
_diffrn_measured_fraction_theta_max 0.992
_diffrn_measurement_device_type 'Rigaku XtaLAB P200'
_diffrn_measurement_method \w
_diffrn_radiation_type 'Mo K\a'
_diffrn_radiation_wavelength 0.71075
_diffrn_reflns_av_R_equivalents 0.0478
_diffrn_reflns_Laue_measured_fraction_full 0.995
_diffrn_reflns_Laue_measured_fraction_max 0.992
_diffrn_reflns_limit_h_max 13
_diffrn_reflns_limit_h_min -13
_diffrn_reflns_limit_k_max 15
_diffrn_reflns_limit_k_min -15
_diffrn_reflns_limit_l_max 15
_diffrn_reflns_limit_l_min -15
_diffrn_reflns_number 28240
_diffrn_reflns_point_group_measured_fraction_full 0.995
_diffrn_reflns_point_group_measured_fraction_max 0.992
_diffrn_reflns_theta_full 25.242
_diffrn_reflns_theta_max 25.413
_diffrn_reflns_theta_min 1.688
_diffrn_standards_number 0
_exptl_absorpt_coefficient_mu 5.592
_exptl_absorpt_correction_T_max 0.846
_exptl_absorpt_correction_T_min 0.602
_exptl_absorpt_correction_type multi-scan
_exptl_absorpt_process_details 'REQAB (Rigaku, 1998)'
_exptl_crystal_colour colorless
_exptl_crystal_density_diffrn 1.600
_exptl_crystal_density_method 'not measured'
_exptl_crystal_description prism
_exptl_crystal_F_000 815.00
_exptl_crystal_size_max 0.100
_exptl_crystal_size_mid 0.060
_exptl_crystal_size_min 0.030
_refine_diff_density_max 1.94
_refine_diff_density_min -1.70
_refine_ls_extinction_method none
_refine_ls_goodness_of_fit_ref 1.020
_refine_ls_hydrogen_treatment constr
_refine_ls_number_parameters 365
_refine_ls_number_reflns 6285
_refine_ls_number_restraints 9
_refine_ls_R_factor_gt 0.0375
_refine_ls_shift/su_max 0.001
_refine_ls_structure_factor_coef Fsqd
_refine_ls_weighting_details 'w = 1/[\s^2^(Fo^2^)+(0.0528P)^2^+2.7960P] where P=(Fo^2^+2Fc^2^)/3'
_refine_ls_weighting_scheme calc
_refine_ls_wR_factor_ref 0.0983
_reflns_number_gt 5519
_reflns_number_total 6285
_reflns_threshold_expression F^2^>2.0\s(F^2^)
_cod_data_source_file om500610w_si_002.cif
_cod_data_source_block 2d
_cod_original_cell_volume 1713.4(2)
_cod_database_code 4083884

loop_
_symmetry_equiv_pos_site_id
_symmetry_equiv_pos_as_xyz
1 +X,+Y,+Z
2 -X,-Y,-Z

loop_
_atom_site_label
_atom_site_type_symbol
_atom_site_fract_x
_atom_site_fract_y
_atom_site_fract_z
_atom_site_U_iso_or_equiv
_atom_site_adp_type
_atom_site_occupancy
_atom_site_site_symmetry_multiplicity
_atom_site_site_symmetry_order
_atom_site_calc_flag
_atom_site_refinement_flags
Au1 Au 1.0 0.5 0.5 0.03486(10) Uani 1 1 2 d .
Au41 Au 0.5 1.0 0.5 0.1121(2) Uani 1 1 2 d .
Se1 Se 0.92966(4) 0.61479(5) 0.62854(5) 0.05155(16) Uani 1 2 0 d .
Cl41 Cl 0.3354(2) 0.92178(19) 0.6033(3) 0.1257(10) Uani 1 2 0 d .
Cl51 Cl 0.2846(9) 0.8491(6) -0.0223(8) 0.279(5) Uani 0.75 2 0 d .
Cl52 Cl 0.4989(5) 0.8379(4) 0.0168(4) 0.1636(18) Uani 0.75 2 0 d .
O1 O 0.8237(4) 0.4354(3) 0.2325(3) 0.0556(10) Uani 1 2 0 d .
O2 O 0.9193(6) 0.7793(5) 1.0219(4) 0.0956(18) Uani 1 2 0 d .
N2 N 0.6878(3) 0.6347(3) 0.5880(3) 0.0372(9) Uani 1 2 0 d .
N5 N 0.6958(4) 0.7010(3) 0.7260(3) 0.0411(9) Uani 1 2 0 d .
C1 C 0.7605(4) 0.6503(4) 0.6458(4) 0.0367(10) Uani 1 2 0 d .
C3 C 0.5584(4) 0.6798(5) 0.6313(5) 0.0470(12) Uani 1 2 0 d .
C4 C 0.5643(5) 0.7240(5) 0.7264(5) 0.0491(13) Uani 1 2 0 d .
C6 C 0.7213(4) 0.5820(4) 0.4983(4) 0.0368(10) Uani 1 2 0 d .
C7 C 0.7138(4) 0.4691(4) 0.5204(4) 0.0382(11) Uani 1 2 0 d .
C8 C 0.7469(4) 0.4188(4) 0.4320(4) 0.0419(11) Uani 1 2 0 d .
C9 C 0.7863(5) 0.4794(5) 0.3232(4) 0.0431(12) Uani 1 2 0 d .
C10 C 0.7901(5) 0.5915(5) 0.3028(4) 0.0450(12) Uani 1 2 0 d .
C11 C 0.7568(4) 0.6450(4) 0.3873(4) 0.0397(11) Uani 1 2 0 d .
C12 C 0.6713(5) 0.4024(4) 0.6378(4) 0.0440(11) Uani 1 2 0 d .
C13 C 0.5576(5) 0.3546(6) 0.6483(5) 0.0630(16) Uani 1 2 0 d .
C14 C 0.7730(5) 0.3091(5) 0.6751(5) 0.0607(15) Uani 1 2 0 d .
C15 C 0.8308(6) 0.3190(5) 0.2503(6) 0.0656(16) Uani 1 2 0 d .
C16 C 0.7587(5) 0.7689(5) 0.3619(5) 0.0500(13) Uani 1 2 0 d .
C17 C 0.6837(6) 0.8350(5) 0.2755(6) 0.0692(18) Uani 1 2 0 d .
C18 C 0.8891(6) 0.7946(5) 0.3205(6) 0.0644(17) Uani 1 2 0 d .
C19 C 0.7482(5) 0.7260(4) 0.8035(4) 0.0435(12) Uani 1 2 0 d .
C20 C 0.7668(6) 0.6444(5) 0.8995(4) 0.0513(14) Uani 1 2 0 d .
C21 C 0.8247(6) 0.6672(5) 0.9706(5) 0.0633(17) Uani 1 2 0 d .
C22 C 0.8609(6) 0.7678(6) 0.9476(5) 0.0642(17) Uani 1 2 0 d .
C23 C 0.8400(5) 0.8493(5) 0.8546(6) 0.0613(17) Uani 1 2 0 d .
C24 C 0.7830(5) 0.8293(4) 0.7794(5) 0.0498(13) Uani 1 2 0 d .
C25 C 0.7291(7) 0.5302(5) 0.9285(6) 0.072(2) Uani 1 2 0 d .
C26 C 0.6350(7) 0.5134(7) 1.0379(6) 0.089(3) Uani 1 2 0 d .
C27 C 0.8411(9) 0.4399(6) 0.9306(7) 0.092(3) Uani 1 2 0 d .
C28 C 0.9652(11) 0.8796(9) 0.9997(8) 0.129(4) Uani 1 2 0 d .
C29 C 0.7621(6) 0.9188(5) 0.6766(6) 0.0644(17) Uani 1 2 0 d .
C30 C 0.6729(8) 1.0198(6) 0.7069(9) 0.114(4) Uani 1 2 0 d .
C31 C 0.8824(7) 0.9533(7) 0.6027(7) 0.095(3) Uani 1 2 0 d .
C51 C 0.3959(14) 0.9305(14) -0.0299(16) 0.189(8) Uani 0.75 2 0 d .
H3A H 0.50651 0.62084 0.65803 0.0564 Uiso 1 2 0 calc R
H3B H 0.52547 0.73961 0.57306 0.0564 Uiso 1 2 0 calc R
H4A H 0.53319 0.80449 0.71342 0.0589 Uiso 1 2 0 calc R
H4B H 0.51615 0.6852 0.79808 0.0589 Uiso 1 2 0 calc R
H8 H 0.74271 0.34232 0.4457 0.0503 Uiso 1 2 0 calc R
H10 H 0.81647 0.63217 0.22825 0.0540 Uiso 1 2 0 calc R
H12 H 0.64938 0.45336 0.68895 0.0528 Uiso 1 2 0 calc R
H13A H 0.57844 0.29998 0.60325 0.0756 Uiso 1 2 0 calc R
H13B H 0.49457 0.41439 0.62167 0.0756 Uiso 1 2 0 calc R
H13C H 0.52667 0.31874 0.72667 0.0756 Uiso 1 2 0 calc R
H14A H 0.84587 0.3408 0.66766 0.0728 Uiso 1 2 0 calc R
H14B H 0.79343 0.25616 0.62827 0.0728 Uiso 1 2 0 calc R
H14C H 0.74461 0.27096 0.7533 0.0728 Uiso 1 2 0 calc R
H15A H 0.7489 0.29889 0.28275 0.0787 Uiso 1 2 0 calc R
H15B H 0.88479 0.27992 0.30152 0.0787 Uiso 1 2 0 calc R
H15C H 0.86369 0.29816 0.17889 0.0787 Uiso 1 2 0 calc R
H16 H 0.72151 0.79376 0.43261 0.0599 Uiso 1 2 0 calc R
H17A H 0.71233 0.80561 0.20864 0.0830 Uiso 1 2 0 calc R
H17B H 0.69363 0.91308 0.25541 0.0830 Uiso 1 2 0 calc R
H17C H 0.5971 0.82851 0.30697 0.0830 Uiso 1 2 0 calc R
H18A H 0.92937 0.76588 0.25425 0.0773 Uiso 1 2 0 calc R
H18B H 0.93468 0.75942 0.37931 0.0773 Uiso 1 2 0 calc R
H18C H 0.88705 0.87497 0.30128 0.0773 Uiso 1 2 0 calc R
H21 H 0.83931 0.61227 1.03569 0.0760 Uiso 1 2 0 calc R
H23 H 0.86404 0.91942 0.84102 0.0735 Uiso 1 2 0 calc R
H25 H 0.69016 0.52763 0.86866 0.0869 Uiso 1 2 0 calc R
H26A H 0.56472 0.573 1.03268 0.1063 Uiso 1 2 0 calc R
H26B H 0.67158 0.5146 1.09812 0.1063 Uiso 1 2 0 calc R
H26C H 0.60789 0.44183 1.05382 0.1063 Uiso 1 2 0 calc R
H27A H 0.81682 0.36836 0.93968 0.1106 Uiso 1 2 0 calc R
H27B H 0.87646 0.43628 0.99316 0.1106 Uiso 1 2 0 calc R
H27C H 0.90192 0.45693 0.86039 0.1106 Uiso 1 2 0 calc R
H28A H 0.89782 0.94208 0.99482 0.1553 Uiso 1 2 0 calc R
H28B H 1.02626 0.88873 0.92886 0.1553 Uiso 1 2 0 calc R
H28C H 1.00333 0.87737 1.06011 0.1553 Uiso 1 2 0 calc R
H29 H 0.72481 0.88757 0.63262 0.0773 Uiso 1 2 0 calc R
H30A H 0.70546 1.04993 0.75315 0.1363 Uiso 1 2 0 calc R
H30B H 0.59354 0.99756 0.74839 0.1363 Uiso 1 2 0 calc R
H30C H 0.66247 1.07643 0.63842 0.1363 Uiso 1 2 0 calc R
H31A H 0.93745 0.88836 0.58179 0.1137 Uiso 1 2 0 calc R
H31B H 0.92061 0.98492 0.64366 0.1137 Uiso 1 2 0 calc R
H31C H 0.86639 1.00885 0.53521 0.1137 Uiso 1 2 0 calc R
H51A H 0.42699 0.97079 -0.10763 0.2273 Uiso 0.75 2 0 calc R
H51B H 0.36226 0.9841 0.01746 0.2273 Uiso 0.75 2 0 calc R

loop_
_atom_site_aniso_label
_atom_site_aniso_U_11
_atom_site_aniso_U_22
_atom_site_aniso_U_33
_atom_site_aniso_U_12
_atom_site_aniso_U_13
_atom_site_aniso_U_23
Au1 0.02824(14) 0.04174(16) 0.03716(15) 0.00169(10) -0.01077(10) -0.01575(12)
Au41 0.0887(3) 0.0509(3) 0.1580(5) 0.0215(2) -0.0293(3) 0.0107(3)
Se1 0.0350(3) 0.0711(4) 0.0616(4) 0.0090(2) -0.0192(2) -0.0415(3)
Cl41 0.0886(15) 0.0682(13) 0.178(3) 0.0187(11) -0.0271(16) 0.0074(15)
Cl51 0.388(12) 0.171(6) 0.332(10) -0.134(7) -0.179(9) 0.019(6)
Cl52 0.160(4) 0.142(4) 0.145(4) 0.004(3) -0.002(3) -0.018(3)
O1 0.068(2) 0.063(3) 0.044(2) -0.009(2) -0.0207(19) -0.0202(19)
O2 0.137(5) 0.116(4) 0.068(3) -0.083(4) -0.010(3) -0.040(3)
N2 0.0279(19) 0.041(2) 0.041(2) 0.0007(16) -0.0087(16) -0.0116(19)
N5 0.039(2) 0.043(2) 0.037(2) 0.0050(18) -0.0066(17) -0.0138(19)
C1 0.037(2) 0.035(3) 0.036(2) 0.002(2) -0.010(2) -0.008(2)
C3 0.032(2) 0.047(3) 0.053(3) 0.007(2) -0.008(2) -0.008(3)
C4 0.037(3) 0.047(3) 0.054(3) -0.003(2) 0.003(2) -0.014(3)
C6 0.028(2) 0.045(3) 0.039(3) -0.001(2) -0.0153(19) -0.008(2)
C7 0.031(2) 0.042(3) 0.044(3) -0.005(2) -0.018(2) -0.007(2)
C8 0.038(2) 0.045(3) 0.048(3) -0.008(2) -0.018(2) -0.010(2)
C9 0.040(3) 0.054(3) 0.041(3) -0.002(2) -0.021(2) -0.014(2)
C10 0.038(3) 0.055(3) 0.039(3) -0.003(2) -0.016(2) -0.002(2)
C11 0.033(2) 0.045(3) 0.040(3) 0.001(2) -0.013(2) -0.010(2)
C12 0.045(3) 0.043(3) 0.045(3) -0.008(2) -0.015(2) -0.007(2)
C13 0.049(3) 0.072(4) 0.062(4) -0.022(3) -0.014(3) 0.003(3)
C14 0.056(3) 0.061(4) 0.057(4) -0.011(3) -0.020(3) 0.007(3)
C15 0.076(4) 0.071(4) 0.061(4) -0.011(3) -0.022(3) -0.025(3)
C16 0.051(3) 0.046(3) 0.046(3) -0.004(2) -0.010(2) -0.004(3)
C17 0.059(4) 0.055(4) 0.089(5) -0.008(3) -0.036(3) 0.007(3)
C18 0.058(4) 0.055(4) 0.085(5) -0.011(3) -0.033(3) -0.005(3)
C19 0.047(3) 0.040(3) 0.041(3) -0.005(2) 0.001(2) -0.016(2)
C20 0.075(4) 0.047(3) 0.041(3) -0.023(3) -0.013(3) -0.014(3)
C21 0.095(5) 0.065(4) 0.042(3) -0.044(4) -0.016(3) -0.008(3)
C22 0.083(4) 0.074(4) 0.048(3) -0.039(4) 0.006(3) -0.030(3)
C23 0.061(4) 0.053(4) 0.074(4) -0.026(3) 0.016(3) -0.037(3)
C24 0.047(3) 0.039(3) 0.053(3) -0.006(2) 0.012(2) -0.017(3)
C25 0.123(6) 0.050(4) 0.066(4) -0.043(4) -0.056(4) 0.006(3)
C26 0.103(6) 0.092(5) 0.084(5) -0.063(5) -0.055(5) 0.027(4)
C27 0.156(8) 0.044(4) 0.091(6) -0.022(5) -0.058(6) -0.005(4)
C28 0.189(10) 0.147(9) 0.098(6) -0.124(9) -0.006(7) -0.050(6)
C29 0.050(3) 0.045(3) 0.080(4) -0.006(3) 0.003(3) -0.004(3)
C30 0.100(6) 0.046(4) 0.142(8) 0.009(4) 0.018(6) -0.001(5)
C31 0.067(4) 0.096(6) 0.084(5) -0.018(4) 0.006(4) 0.018(5)
C51 0.164(10) 0.194(11) 0.143(10) 0.031(8) -0.010(8) -0.007(8)

loop_
_atom_type_symbol
_atom_type_description
_atom_type_scat_dispersion_real
_atom_type_scat_dispersion_imag
_atom_type_scat_source
C C 0.0033 0.0016
;
International Tables for Crystallography
(1992, Vol. C, Tables 4.2.6.8 and 6.1.1.4)
;
H H 0.0000 0.0000
;
International Tables for Crystallography
(1992, Vol. C, Table 6.1.1.4)
;
Au Au -2.0133 8.8022
;
International Tables for Crystallography
(1992, Vol. C, Tables 4.2.6.8 and 6.1.1.4)
;
Cl Cl 0.1484 0.1585
;
International Tables for Crystallography
(1992, Vol. C, Tables 4.2.6.8 and 6.1.1.4)
;
N N 0.0061 0.0033
;
International Tables for Crystallography
(1992, Vol. C, Tables 4.2.6.8 and 6.1.1.4)
;
O O 0.0106 0.0060
;
International Tables for Crystallography
(1992, Vol. C, Tables 4.2.6.8 and 6.1.1.4)
;
Se Se -0.0929 2.2259
;
International Tables for Crystallography
(1992, Vol. C, Tables 4.2.6.8 and 6.1.1.4)
;

loop_
_geom_angle_atom_site_label_1
_geom_angle_atom_site_label_2
_geom_angle_atom_site_label_3
_geom_angle
_geom_angle_publ_flag
_geom_angle_site_symmetry_3
Se1 Au1 Se1 180.00(3) yes 2_766
Cl41 Au41 Cl41 180.00(16) yes 2_676
Au1 Se1 C1 106.59(18) yes .
C9 O1 C15 118.1(4) yes .
C22 O2 C28 118.0(6) yes .
C1 N2 C3 110.5(4) yes .
C1 N2 C6 128.0(4) yes .
C3 N2 C6 121.5(5) yes .
C1 N5 C4 111.2(5) yes .
C1 N5 C19 123.8(4) yes .
C4 N5 C19 124.9(4) yes .
Se1 C1 N2 130.3(4) yes .
Se1 C1 N5 118.7(4) yes .
N2 C1 N5 111.0(4) yes .
N2 C3 C4 103.7(4) yes .
N5 C4 C3 103.5(4) yes .
N2 C6 C7 119.4(4) yes .
N2 C6 C11 119.6(5) yes .
C7 C6 C11 120.9(5) yes .
C6 C7 C8 118.8(4) yes .
C6 C7 C12 121.3(5) yes .
C8 C7 C12 119.9(5) yes .
C7 C8 C9 120.5(5) yes .
O1 C9 C8 124.1(5) yes .
O1 C9 C10 116.1(4) yes .
C8 C9 C10 119.9(5) yes .
C9 C10 C11 121.7(4) yes .
C6 C11 C10 118.2(5) yes .
C6 C11 C16 121.3(5) yes .
C10 C11 C16 120.5(4) yes .
C7 C12 C13 111.1(5) yes .
C7 C12 C14 111.5(4) yes .
C13 C12 C14 110.2(5) yes .
C11 C16 C17 111.6(6) yes .
C11 C16 C18 111.4(4) yes .
C17 C16 C18 109.3(5) yes .
N5 C19 C20 119.0(5) yes .
N5 C19 C24 119.1(4) yes .
C20 C19 C24 121.8(6) yes .
C19 C20 C21 118.5(6) yes .
C19 C20 C25 122.9(6) yes .
C21 C20 C25 118.5(5) yes .
C20 C21 C22 120.5(5) yes .
O2 C22 C21 115.1(6) yes .
O2 C22 C23 123.8(7) yes .
C21 C22 C23 121.1(7) yes .
C22 C23 C24 120.3(6) yes .
C19 C24 C23 117.7(5) yes .
C19 C24 C29 122.4(6) yes .
C23 C24 C29 119.9(6) yes .
C20 C25 C26 109.9(6) yes .
C20 C25 C27 110.5(7) yes .
C26 C25 C27 112.3(5) yes .
C24 C29 C30 111.7(6) yes .
C24 C29 C31 111.3(5) yes .
C30 C29 C31 110.4(6) yes .
Cl51 C51 Cl52 101.4(9) yes .
N2 C3 H3A 111.014 no .
N2 C3 H3B 111.018 no .
C4 C3 H3A 111.014 no .
C4 C3 H3B 111.020 no .
H3A C3 H3B 109.005 no .
N5 C4 H4A 111.062 no .
N5 C4 H4B 111.069 no .
C3 C4 H4A 111.062 no .
C3 C4 H4B 111.062 no .
H4A C4 H4B 109.036 no .
C7 C8 H8 119.761 no .
C9 C8 H8 119.774 no .
C9 C10 H10 119.171 no .
C11 C10 H10 119.174 no .
C7 C12 H12 107.980 no .
C13 C12 H12 107.976 no .
C14 C12 H12 107.976 no .
C12 C13 H13A 109.468 no .
C12 C13 H13B 109.476 no .
C12 C13 H13C 109.471 no .
H13A C13 H13B 109.479 no .
H13A C13 H13C 109.466 no .
H13B C13 H13C 109.469 no .
C12 C14 H14A 109.474 no .
C12 C14 H14B 109.476 no .
C12 C14 H14C 109.476 no .
H14A C14 H14B 109.472 no .
H14A C14 H14C 109.462 no .
H14B C14 H14C 109.467 no .
O1 C15 H15A 109.474 no .
O1 C15 H15B 109.467 no .
O1 C15 H15C 109.475 no .
H15A C15 H15B 109.465 no .
H15A C15 H15C 109.472 no .
H15B C15 H15C 109.473 no .
C11 C16 H16 108.141 no .
C17 C16 H16 108.146 no .
C18 C16 H16 108.143 no .
C16 C17 H17A 109.475 no .
C16 C17 H17B 109.463 no .
C16 C17 H17C 109.469 no .
H17A C17 H17B 109.473 no .
H17A C17 H17C 109.475 no .
H17B C17 H17C 109.472 no .
C16 C18 H18A 109.476 no .
C16 C18 H18B 109.467 no .
C16 C18 H18C 109.469 no .
H18A C18 H18B 109.477 no .
H18A C18 H18C 109.471 no .
H18B C18 H18C 109.468 no .
C20 C21 H21 119.739 no .
C22 C21 H21 119.739 no .
C22 C23 H23 119.849 no .
C24 C23 H23 119.848 no .
C20 C25 H25 108.000 no .
C26 C25 H25 108.003 no .
C27 C25 H25 108.008 no .
C25 C26 H26A 109.471 no .
C25 C26 H26B 109.481 no .
C25 C26 H26C 109.462 no .
H26A C26 H26B 109.482 no .
H26A C26 H26C 109.464 no .
H26B C26 H26C 109.467 no .
C25 C27 H27A 109.463 no .
C25 C27 H27B 109.478 no .
C25 C27 H27C 109.468 no .
H27A C27 H27B 109.474 no .
H27A C27 H27C 109.467 no .
H27B C27 H27C 109.478 no .
O2 C28 H28A 109.479 no .
O2 C28 H28B 109.480 no .
O2 C28 H28C 109.475 no .
H28A C28 H28B 109.466 no .
H28A C28 H28C 109.463 no .
H28B C28 H28C 109.465 no .
C24 C29 H29 107.768 no .
C30 C29 H29 107.760 no .
C31 C29 H29 107.765 no .
C29 C30 H30A 109.469 no .
C29 C30 H30B 109.466 no .
C29 C30 H30C 109.473 no .
H30A C30 H30B 109.470 no .
H30A C30 H30C 109.476 no .
H30B C30 H30C 109.473 no .
C29 C31 H31A 109.469 no .
C29 C31 H31B 109.472 no .
C29 C31 H31C 109.466 no .
H31A C31 H31B 109.474 no .
H31A C31 H31C 109.469 no .
H31B C31 H31C 109.478 no .
Cl51 C51 H51A 111.500 no .
Cl51 C51 H51B 111.496 no .
Cl52 C51 H51A 111.497 no .
Cl52 C51 H51B 111.495 no .
H51A C51 H51B 109.324 no .

loop_
_geom_bond_atom_site_label_1
_geom_bond_atom_site_label_2
_geom_bond_distance
_geom_bond_publ_flag
_geom_bond_site_symmetry_2
Au1 Se1 2.3786(7) yes .
Au1 Se1 2.3786(7) yes 2_766
Au41 Cl41 2.248(2) yes .
Au41 Cl41 2.248(2) yes 2_676
Se1 C1 1.862(5) yes .
Cl51 C51 1.79(2) yes .
Cl52 C51 1.583(16) yes .
O1 C9 1.361(7) yes .
O1 C15 1.423(8) yes .
O2 C22 1.363(11) yes .
O2 C28 1.417(14) yes .
N2 C1 1.337(8) yes .
N2 C3 1.484(6) yes .
N2 C6 1.420(7) yes .
N5 C1 1.336(6) yes .
N5 C4 1.474(7) yes .
N5 C19 1.433(8) yes .
C3 C4 1.507(10) yes .
C6 C7 1.403(7) yes .
C6 C11 1.417(6) yes .
C7 C8 1.386(8) yes .
C7 C12 1.509(6) yes .
C8 C9 1.393(6) yes .
C9 C10 1.387(8) yes .
C10 C11 1.369(8) yes .
C11 C16 1.524(8) yes .
C12 C13 1.521(9) yes .
C12 C14 1.539(7) yes .
C16 C17 1.531(9) yes .
C16 C18 1.524(9) yes .
C19 C20 1.396(7) yes .
C19 C24 1.389(8) yes .
C20 C21 1.390(11) yes .
C20 C25 1.528(10) yes .
C21 C22 1.365(11) yes .
C22 C23 1.375(8) yes .
C23 C24 1.411(11) yes .
C24 C29 1.510(8) yes .
C25 C26 1.513(9) yes .
C25 C27 1.524(11) yes .
C29 C30 1.531(10) yes .
C29 C31 1.524(9) yes .
C3 H3A 0.990 no .
C3 H3B 0.990 no .
C4 H4A 0.990 no .
C4 H4B 0.990 no .
C8 H8 0.950 no .
C10 H10 0.950 no .
C12 H12 1.000 no .
C13 H13A 0.980 no .
C13 H13B 0.980 no .
C13 H13C 0.980 no .
C14 H14A 0.980 no .
C14 H14B 0.980 no .
C14 H14C 0.980 no .
C15 H15A 0.980 no .
C15 H15B 0.980 no .
C15 H15C 0.980 no .
C16 H16 1.000 no .
C17 H17A 0.980 no .
C17 H17B 0.980 no .
C17 H17C 0.980 no .
C18 H18A 0.980 no .
C18 H18B 0.980 no .
C18 H18C 0.980 no .
C21 H21 0.950 no .
C23 H23 0.950 no .
C25 H25 1.000 no .
C26 H26A 0.980 no .
C26 H26B 0.980 no .
C26 H26C 0.980 no .
C27 H27A 0.980 no .
C27 H27B 0.980 no .
C27 H27C 0.980 no .
C28 H28A 0.980 no .
C28 H28B 0.980 no .
C28 H28C 0.980 no .
C29 H29 1.000 no .
C30 H30A 0.980 no .
C30 H30B 0.980 no .
C30 H30C 0.980 no .
C31 H31A 0.980 no .
C31 H31B 0.980 no .
C31 H31C 0.980 no .
C51 H51A 0.990 no .
C51 H51B 0.990 no .

loop_
_geom_contact_atom_site_label_1
_geom_contact_atom_site_label_2
_geom_contact_distance
_geom_contact_publ_flag
_geom_contact_site_symmetry_2
Au1 C1 3.414(4) no 2_766
Au1 C6 3.144(4) no .
Au1 C6 3.144(4) no 2_766
Au1 C7 3.333(5) no .
Au1 C7 3.333(5) no 2_766
Au1 C11 3.416(5) no .
Au1 C11 3.416(5) no 2_766
Se1 O1 3.595(5) no 2_766
Se1 C6 3.428(6) no .
Se1 C8 3.539(5) no 2_766
Se1 C9 3.378(5) no 2_766
Se1 C19 3.060(5) no .
Se1 C20 3.554(5) no .
O2 C20 3.597(10) no .
N2 C12 2.886(7) no .
N2 C16 2.912(6) no .
N2 C19 3.573(8) no .
N5 C6 3.582(8) no .
N5 C25 2.923(7) no .
N5 C29 2.896(8) no .
C1 C7 3.377(9) no .
C1 C11 3.348(8) no .
C1 C12 3.575(8) no .
C1 C16 3.521(7) no .
C1 C20 3.256(8) no .
C1 C24 3.317(9) no .
C1 C25 3.459(8) no .
C1 C29 3.566(9) no .
C3 C7 3.333(8) no .
C3 C11 3.414(7) no .
C3 C12 3.471(8) no .
C4 C20 3.442(9) no .
C4 C24 3.403(10) no .
C4 C29 3.550(9) no .
C6 C9 2.768(8) no .
C6 C13 3.595(8) no .
C6 C14 3.588(7) no .
C6 C18 3.559(8) no .
C7 C10 2.787(6) no .
C8 C11 2.799(8) no .
C8 C13 3.050(7) no .
C8 C14 3.096(8) no .
C8 C15 2.815(9) no .
C10 C17 3.029(8) no .
C10 C18 3.143(10) no .
C19 C22 2.751(10) no .
C19 C26 3.583(8) no .
C19 C27 3.590(8) no .
C19 C30 3.577(9) no .
C20 C23 2.781(9) no .
C21 C24 2.792(8) no .
C21 C26 3.045(12) no .
C21 C27 3.046(11) no .
C23 C28 2.796(16) no .
C23 C30 3.123(11) no .
C23 C31 3.066(10) no .
Cl41 C3 3.542(5) no .
Cl41 C4 3.574(6) no .
Cl51 C28 3.546(16) no 1_454
Cl52 C51 3.50(2) no 2_675
O1 C26 3.533(10) no 1_554
O2 C27 3.502(10) no 2_767
C3 Cl41 3.542(5) no .
C4 Cl41 3.574(6) no .
C26 O1 3.533(10) no 1_556
C27 O2 3.502(10) no 2_767
C28 Cl51 3.546(16) no 1_656
C28 C28 3.348(18) no 2_777
C31 C31 3.381(10) no 2_776
C51 Cl52 3.50(2) no 2_675
Au1 H14A 2.9856 no .
Au1 H14A 2.9856 no 2_766
Au1 H18B 3.2376 no .
Au1 H18B 3.2376 no 2_766
Se1 H15B 3.1934 no 2_766
Se1 H18B 3.1901 no .
Se1 H27C 3.0532 no .
Se1 H31A 3.3857 no .
O1 H8 2.6450 no .
O1 H10 2.4793 no .
O1 H27C 3.4953 no 2_766
O2 H15C 3.2713 no 2_766
O2 H21 2.4499 no .
O2 H23 2.6241 no .
N2 H4A 3.0282 no .
N2 H4B 3.0180 no .
N2 H12 2.3764 no .
N2 H16 2.4168 no .
N2 H25 3.4693 no .
N2 H29 3.5702 no .
N5 H3A 3.0167 no .
N5 H3B 3.0066 no .
N5 H12 3.5024 no .
N5 H16 3.5558 no .
N5 H25 2.4309 no .
N5 H29 2.3900 no .
C1 H3A 2.9845 no .
C1 H3B 2.9752 no .
C1 H4A 2.9828 no .
C1 H4B 2.9765 no .
C1 H12 2.9177 no .
C1 H16 2.9055 no .
C1 H18B 3.5228 no .
C1 H25 2.8299 no .
C1 H29 2.9246 no .
C3 H12 2.7968 no .
C3 H16 2.9348 no .
C4 H12 3.5077 no .
C4 H25 2.9798 no .
C4 H29 2.8787 no .
C6 H3A 2.7977 no .
C6 H3B 2.8183 no .
C6 H8 3.2616 no .
C6 H10 3.2525 no .
C6 H12 2.5599 no .
C6 H13B 3.4906 no .
C6 H14A 3.4792 no .
C6 H16 2.5891 no .
C6 H18B 3.4552 no .
C7 H3A 3.1868 no .
C7 H13A 2.7382 no .
C7 H13B 2.6484 no .
C7 H13C 3.3371 no .
C7 H14A 2.6871 no .
C7 H14B 2.7465 no .
C7 H14C 3.3561 no .
C8 H10 3.2592 no .
C8 H12 3.3053 no .
C8 H13A 2.8202 no .
C8 H13B 3.2387 no .
C8 H14A 3.3258 no .
C8 H14B 2.8553 no .
C8 H15A 2.7684 no .
C8 H15B 2.7317 no .
C9 H15A 2.6502 no .
C9 H15B 2.6051 no .
C9 H15C 3.1981 no .
C10 H8 3.2618 no .
C10 H16 3.3039 no .
C10 H17A 2.7044 no .
C10 H17C 3.3308 no .
C10 H18A 2.8578 no .
C10 H18B 3.4689 no .
C11 H3B 3.3134 no .
C11 H17A 2.6792 no .
C11 H17B 3.3636 no .
C11 H17C 2.7624 no .
C11 H18A 2.6911 no .
C11 H18B 2.7333 no .
C11 H18C 3.3592 no .
C12 H3A 3.0340 no .
C12 H8 2.6541 no .
C13 H3A 3.3489 no .
C13 H8 2.8948 no .
C13 H14A 3.3534 no .
C13 H14B 2.6973 no .
C13 H14C 2.7018 no .
C14 H8 2.9569 no .
C14 H13A 2.6795 no .
C14 H13B 3.3564 no .
C14 H13C 2.7109 no .
C14 H18B 3.2101 no 2_766
C15 H8 2.5124 no .
C16 H3B 3.2523 no .
C16 H10 2.6490 no .
C17 H10 2.8326 no .
C17 H18A 2.7266 no .
C17 H18B 3.3383 no .
C17 H18C 2.6265 no .
C18 H10 3.0220 no .
C18 H14A 3.1677 no 2_766
C18 H17A 2.7496 no .
C18 H17B 2.6088 no .
C18 H17C 3.3343 no .
C19 H4A 2.8700 no .
C19 H4B 2.8547 no .
C19 H21 3.2557 no .
C19 H23 3.2583 no .
C19 H25 2.6053 no .
C19 H26A 3.4732 no .
C19 H27C 3.4609 no .
C19 H29 2.5686 no .
C19 H30B 3.4903 no .
C19 H31A 3.5174 no .
C20 H4B 3.3549 no .
C20 H26A 2.6526 no .
C20 H26B 2.7006 no .
C20 H26C 3.3376 no .
C20 H27A 3.3492 no .
C20 H27B 2.7517 no .
C20 H27C 2.6446 no .
C21 H23 3.2384 no .
C21 H25 3.3122 no .
C21 H26A 3.2843 no .
C21 H26B 2.7754 no .
C21 H27B 2.8173 no .
C21 H27C 3.2291 no .
C22 H15C 3.1877 no 2_766
C22 H28A 2.6156 no .
C22 H28B 2.6294 no .
C22 H28C 3.1957 no .
C23 H15B 3.5857 no 2_766
C23 H15C 3.4823 no 2_766
C23 H21 3.2391 no .
C23 H28A 2.7053 no .
C23 H28B 2.7613 no .
C23 H29 3.3281 no .
C23 H30A 2.8356 no .
C23 H30B 3.4180 no .
C23 H31A 3.2964 no .
C23 H31B 2.7984 no .
C24 H4A 3.3109 no .
C24 H30A 2.7068 no .
C24 H30B 2.7192 no .
C24 H30C 3.3542 no .
C24 H31A 2.6822 no .
C24 H31B 2.7195 no .
C24 H31C 3.3453 no .
C25 H4B 3.2952 no .
C25 H21 2.6415 no .
C26 H21 2.8960 no .
C26 H27A 2.7496 no .
C26 H27B 2.6902 no .
C26 H27C 3.3572 no .
C27 H21 2.8878 no .
C27 H26A 3.3602 no .
C27 H26B 2.7188 no .
C27 H26C 2.7151 no .
C28 H15C 3.5792 no 2_766
C28 H23 2.4878 no .
C29 H4A 3.1517 no .
C29 H23 2.6816 no .
C30 H4A 3.4519 no .
C30 H23 2.9941 no .
C30 H31A 3.3534 no .
C30 H31B 2.7115 no .
C30 H31C 2.6811 no .
C31 H23 2.9169 no .
C31 H30A 2.7372 no .
C31 H30B 3.3508 no .
C31 H30C 2.6597 no .
H3A H4A 2.7386 no .
H3A H4B 2.2181 no .
H3A H12 2.3905 no .
H3A H13B 2.8442 no .
H3B H4A 2.2182 no .
H3B H4B 2.7456 no .
H3B H16 2.5639 no .
H3B H17C 3.2052 no .
H4A H29 2.4951 no .
H4A H30B 2.8870 no .
H4B H12 3.5003 no .
H4B H25 2.6454 no .
H4B H26A 3.0812 no .
H8 H12 3.5985 no .
H8 H13A 2.3860 no .
H8 H13B 3.2549 no .
H8 H14A 3.3650 no .
H8 H14B 2.4511 no .
H8 H15A 2.2926 no .
H8 H15B 2.3119 no .
H8 H15C 3.4843 no .
H10 H16 3.5881 no .
H10 H17A 2.2472 no .
H10 H17C 3.3010 no .
H10 H18A 2.5044 no .
H10 H18B 3.5348 no .
H10 H27C 3.1874 no 2_766
H12 H13A 2.8566 no .
H12 H13B 2.3766 no .
H12 H13C 2.3272 no .
H12 H14A 2.3825 no .
H12 H14B 2.8708 no .
H12 H14C 2.3535 no .
H12 H25 2.9139 no .
H13A H14A 3.5738 no .
H13A H14B 2.4976 no .
H13A H14C 2.9623 no .
H13B H14B 3.5834 no .
H13C H14A 3.5994 no .
H13C H14B 3.0022 no .
H13C H14C 2.5361 no .
H14A H18A 2.9298 no 2_766
H14A H18B 2.5562 no 2_766
H14A H27A 3.5272 no .
H14A H27C 3.4854 no .
H14B H18B 3.0649 no 2_766
H14C H27A 3.3500 no .
H15B H31A 2.9790 no 2_766
H15C H28B 2.9662 no 2_766
H16 H17A 2.8639 no .
H16 H17B 2.4023 no .
H16 H17C 2.3247 no .
H16 H18A 2.8607 no .
H16 H18B 2.3337 no .
H16 H18C 2.3806 no .
H16 H29 3.1421 no .
H17A H18A 2.6245 no .
H17A H18C 2.9911 no .
H17B H18A 2.9302 no .
H17B H18B 3.4958 no .
H17B H18C 2.3653 no .
H17C H18C 3.4942 no .
H18A H27C 3.5210 no 2_766
H18B H31A 3.4643 no .
H21 H25 3.5892 no .
H21 H26A 3.3191 no .
H21 H26B 2.3619 no .
H21 H27B 2.3826 no .
H21 H27C 3.2500 no .
H23 H28A 2.2201 no .
H23 H28B 2.3386 no .
H23 H28C 3.4582 no .
H23 H30A 2.4586 no .
H23 H30B 3.4677 no .
H23 H31A 3.3190 no .
H23 H31B 2.3789 no .
H25 H26A 2.3492 no .
H25 H26B 2.8520 no .
H25 H26C 2.3402 no .
H25 H27A 2.3257 no .
H25 H27B 2.8587 no .
H25 H27C 2.3841 no .
H26A H27B 3.5867 no .
H26B H27A 3.0573 no .
H26B H27B 2.5206 no .
H26B H27C 3.5886 no .
H26C H27A 2.5806 no .
H26C H27B 2.9621 no .
H29 H30A 2.8625 no .
H29 H30B 2.3422 no .
H29 H30C 2.3725 no .
H29 H31A 2.3545 no .
H29 H31B 2.8582 no .
H29 H31C 2.3485 no .
H30A H31B 2.5767 no .
H30A H31C 3.0182 no .
H30B H31C 3.5559 no .
H30C H31A 3.5545 no .
H30C H31B 2.9476 no .
H30C H31C 2.4606 no .
Au41 H3B 3.1503 no .
Au41 H3B 3.1503 no 2_676
Au41 H4A 3.1731 no .
Au41 H4A 3.1731 no 2_676
Au41 H16 3.3567 no .
Au41 H16 3.3567 no 2_676
Au41 H17C 3.5636 no .
Au41 H17C 3.5636 no 2_676
Au41 H29 3.3111 no .
Au41 H29 3.3111 no 2_676
Au41 H30C 3.3513 no .
Au41 H30C 3.3513 no 2_676
Cl41 H3B 2.8477 no .
Cl41 H4A 2.9006 no .
Cl41 H15A 3.0146 no 2_666
Cl41 H16 3.4576 no 2_676
Cl41 H17B 3.0666 no 2_676
Cl41 H18C 3.4525 no 2_676
Cl41 H29 3.4202 no 2_676
Cl41 H30C 3.0888 no 2_676
Cl41 H31C 3.1223 no 2_676
Cl51 H14C 3.3045 no 2_666
Cl51 H17B 3.5939 no 2_675
Cl51 H27A 3.0442 no 2_666
Cl51 H28A 3.0425 no 2_676
Cl51 H28B 3.1035 no 1_454
Cl51 H28C 3.0887 no 1_454
Cl52 H13C 3.2949 no 2_666
Cl52 H26A 3.2535 no 1_554
Cl52 H30B 3.4781 no 1_554
Cl52 H51A 3.3422 no 2_675
Cl52 H51B 2.9284 no 2_675
O1 H21 2.8542 no 1_554
O1 H26B 2.6269 no 1_554
O1 H27B 2.9608 no 1_554
O2 H10 2.8907 no 1_556
O2 H17A 2.9180 no 1_556
O2 H18A 2.9691 no 1_556
O2 H27A 3.2734 no 2_767
O2 H27B 3.2068 no 2_767
O2 H27C 3.4468 no 2_767
C3 H15A 3.3756 no 2_666
C4 H26C 3.4270 no 2_667
C6 H13B 3.2451 no 2_666
C7 H13B 3.2397 no 2_666
C8 H3A 3.5949 no 2_666
C8 H13B 3.2034 no 2_666
C9 H13B 3.1796 no 2_666
C9 H21 3.5337 no 1_554
C9 H26B 3.3693 no 1_554
C10 H13B 3.1625 no 2_666
C10 H21 3.2596 no 1_554
C11 H13B 3.1884 no 2_666
C13 H17C 3.0821 no 2_666
C13 H30C 3.5118 no 1_545
C14 H30A 3.3720 no 1_545
C15 H26B 3.2372 no 1_554
C15 H27B 3.1557 no 1_554
C17 H13A 3.5644 no 2_666
C17 H13C 3.4504 no 2_666
C17 H30B 3.4528 no 2_676
C17 H51A 3.0658 no 2_675
C18 H28C 3.1932 no 1_554
C21 H10 3.1837 no 1_556
C21 H27B 3.4997 no 2_767
C22 H10 3.4674 no 1_556
C22 H17A 3.4376 no 1_556
C23 H51B 3.2152 no 2_676
C26 H4B 3.2840 no 2_667
C26 H26A 3.1890 no 2_667
C26 H26C 3.1950 no 2_667
C27 H15C 3.2252 no 1_556
C28 H17A 3.4724 no 1_556
C28 H18A 3.1212 no 1_556
C28 H28A 3.0710 no 2_777
C28 H28B 3.3674 no 2_777
C28 H28C 3.0529 no 2_777
C30 H13A 3.4693 no 1_565
C30 H14B 3.3772 no 1_565
C30 H17C 3.2898 no 2_676
C30 H51A 3.2120 no 1_556
C30 H51B 3.4365 no 2_676
C31 H31A 3.2289 no 2_776
C31 H31B 3.3476 no 2_776
C31 H31C 3.0097 no 2_776
C51 H17B 3.2846 no 2_675
C51 H28A 3.3741 no 2_676
C51 H30A 3.4863 no 2_676
C51 H30B 3.1522 no 1_554
C51 H51B 3.2645 no 2_675
H3A C8 3.5949 no 2_666
H3A H8 3.3651 no 2_666
H3A H13A 3.5503 no 2_666
H3A H15A 2.8523 no 2_666
H3A H26B 3.4563 no 2_667
H3A H26C 3.4863 no 2_667
H3B Au41 3.1503 no .
H3B Cl41 2.8477 no .
H3B H8 3.5590 no 2_666
H3B H13A 3.0349 no 2_666
H3B H15A 3.2572 no 2_666
H4A Au41 3.1731 no .
H4A Cl41 2.9006 no .
H4A H51A 3.3752 no 1_556
H4B C26 3.2840 no 2_667
H4B H15A 3.4258 no 2_666
H4B H26A 3.5475 no 2_667
H4B H26B 3.4474 no 2_667
H4B H26C 2.4610 no 2_667
H8 H3A 3.3651 no 2_666
H8 H3B 3.5590 no 2_666
H10 O2 2.8907 no 1_554
H10 C21 3.1837 no 1_554
H10 C22 3.4674 no 1_554
H10 H21 2.4937 no 1_554
H10 H26B 3.4509 no 1_554
H13A C17 3.5644 no 2_666
H13A C30 3.4693 no 1_545
H13A H3A 3.5503 no 2_666
H13A H3B 3.0349 no 2_666
H13A H17C 2.6873 no 2_666
H13A H30A 3.4514 no 1_545
H13A H30C 2.7449 no 1_545
H13B C6 3.2451 no 2_666
H13B C7 3.2397 no 2_666
H13B C8 3.2034 no 2_666
H13B C9 3.1796 no 2_666
H13B C10 3.1625 no 2_666
H13B C11 3.1884 no 2_666
H13B H13B 3.2420 no 2_666
H13B H17C 3.2964 no 2_666
H13C Cl52 3.2949 no 2_666
H13C C17 3.4504 no 2_666
H13C H17A 3.2741 no 2_666
H13C H17C 2.7844 no 2_666
H13C H26A 3.5487 no 2_667
H13C H26B 3.5448 no 2_667
H13C H30A 3.5572 no 1_545
H13C H30C 3.4894 no 1_545
H14B C30 3.3772 no 1_545
H14B H30A 2.8978 no 1_545
H14B H30C 2.9703 no 1_545
H14B H31B 3.4135 no 1_545
H14B H31C 3.5407 no 1_545
H14C Cl51 3.3045 no 2_666
H14C H30A 2.9560 no 1_545
H15A Cl41 3.0146 no 2_666
H15A C3 3.3756 no 2_666
H15A H3A 2.8523 no 2_666
H15A H3B 3.2572 no 2_666
H15A H4B 3.4258 no 2_666
H15A H26B 3.2041 no 1_554
H15A H26C 3.5725 no 1_554
H15C C27 3.2252 no 1_554
H15C H26B 3.2312 no 1_554
H15C H27A 3.1006 no 1_554
H15C H27B 2.5117 no 1_554
H16 Au41 3.3567 no .
H16 Cl41 3.4576 no 2_676
H17A O2 2.9180 no 1_554
H17A C22 3.4376 no 1_554
H17A C28 3.4724 no 1_554
H17A H13C 3.2741 no 2_666
H17A H21 3.5951 no 1_554
H17A H28A 3.2909 no 1_554
H17A H28C 3.5444 no 1_554
H17A H51A 3.0552 no 2_675
H17A H51B 3.4905 no 2_675
H17B Cl41 3.0666 no 2_676
H17B Cl51 3.5939 no 2_675
H17B C51 3.2846 no 2_675
H17B H28A 3.4966 no 1_554
H17B H30B 3.2519 no 2_676
H17B H51A 2.5701 no 2_675
H17B H51B 3.5485 no 2_675
H17C Au41 3.5636 no .
H17C C13 3.0821 no 2_666
H17C C30 3.2898 no 2_676
H17C H13A 2.6873 no 2_666
H17C H13B 3.2964 no 2_666
H17C H13C 2.7844 no 2_666
H17C H30B 2.8270 no 2_676
H17C H30C 2.9322 no 2_676
H17C H51A 3.0766 no 2_675
H18A O2 2.9691 no 1_554
H18A C28 3.1212 no 1_554
H18A H28A 3.4986 no 1_554
H18A H28C 2.5091 no 1_554
H18C Cl41 3.4525 no 2_676
H18C H28C 3.0122 no 1_554
H18C H31B 3.4573 no 2_776
H21 O1 2.8542 no 1_556
H21 C9 3.5337 no 1_556
H21 C10 3.2596 no 1_556
H21 H10 2.4937 no 1_556
H21 H17A 3.5951 no 1_556
H21 H27B 3.1256 no 2_767
H21 H27C 3.4235 no 2_767
H23 H51B 2.9768 no 2_676
H25 H26A 3.2519 no 2_667
H25 H26C 3.2643 no 2_667
H26A Cl52 3.2535 no 1_556
H26A C26 3.1890 no 2_667
H26A H4B 3.5475 no 2_667
H26A H13C 3.5487 no 2_667
H26A H25 3.2519 no 2_667
H26A H26A 3.0372 no 2_667
H26A H26C 2.5889 no 2_667
H26B O1 2.6269 no 1_556
H26B C9 3.3693 no 1_556
H26B C15 3.2372 no 1_556
H26B H3A 3.4563 no 2_667
H26B H4B 3.4474 no 2_667
H26B H10 3.4509 no 1_556
H26B H13C 3.5448 no 2_667
H26B H15A 3.2041 no 1_556
H26B H15C 3.2312 no 1_556
H26C C4 3.4270 no 2_667
H26C C26 3.1950 no 2_667
H26C H3A 3.4863 no 2_667
H26C H4B 2.4610 no 2_667
H26C H15A 3.5725 no 1_556
H26C H25 3.2643 no 2_667
H26C H26A 2.5889 no 2_667
H26C H26C 3.0498 no 2_667
H27A Cl51 3.0442 no 2_666
H27A O2 3.2734 no 2_767
H27A H15C 3.1006 no 1_556
H27A H28B 3.5599 no 2_767
H27A H28C 3.3465 no 2_767
H27B O1 2.9608 no 1_556
H27B O2 3.2068 no 2_767
H27B C15 3.1557 no 1_556
H27B C21 3.4997 no 2_767
H27B H15C 2.5117 no 1_556
H27B H21 3.1256 no 2_767
H27C O2 3.4468 no 2_767
H27C H21 3.4235 no 2_767
H28A Cl51 3.0425 no 2_676
H28A C28 3.0710 no 2_777
H28A C51 3.3741 no 2_676
H28A H17A 3.2909 no 1_556
H28A H17B 3.4966 no 1_556
H28A H18A 3.4986 no 1_556
H28A H28A 3.0944 no 2_777
H28A H28B 2.9870 no 2_777
H28A H28C 2.6274 no 2_777
H28A H51B 2.9606 no 2_676
H28B Cl51 3.1035 no 1_656
H28B C28 3.3674 no 2_777
H28B H27A 3.5599 no 2_767
H28B H28A 2.9870 no 2_777
H28B H28C 2.9684 no 2_777
H28C Cl51 3.0887 no 1_656
H28C C18 3.1932 no 1_556
H28C C28 3.0529 no 2_777
H28C H17A 3.5444 no 1_556
H28C H18A 2.5091 no 1_556
H28C H18C 3.0122 no 1_556
H28C H27A 3.3465 no 2_767
H28C H28A 2.6274 no 2_777
H28C H28B 2.9684 no 2_777
H28C H28C 3.0583 no 2_777
H29 Au41 3.3111 no .
H29 Cl41 3.4202 no 2_676
H30A C14 3.3720 no 1_565
H30A C51 3.4863 no 2_676
H30A H13A 3.4514 no 1_565
H30A H13C 3.5572 no 1_565
H30A H14B 2.8978 no 1_565
H30A H14C 2.9560 no 1_565
H30A H51A 3.4293 no 1_556
H30A H51B 2.7610 no 2_676
H30B Cl52 3.4781 no 1_556
H30B C17 3.4528 no 2_676
H30B C51 3.1522 no 1_556
H30B H17B 3.2519 no 2_676
H30B H17C 2.8270 no 2_676
H30B H51A 2.2800 no 1_556
H30B H51B 3.2612 no 2_676
H30C Au41 3.3513 no .
H30C Cl41 3.0888 no 2_676
H30C C13 3.5118 no 1_565
H30C H13A 2.7449 no 1_565
H30C H13C 3.4894 no 1_565
H30C H14B 2.9703 no 1_565
H30C H17C 2.9322 no 2_676
H31A C31 3.2289 no 2_776
H31A H31A 3.3673 no 2_776
H31A H31B 3.0916 no 2_776
H31A H31C 2.7222 no 2_776
H31B C31 3.3476 no 2_776
H31B H14B 3.4135 no 1_565
H31B H18C 3.4573 no 2_776
H31B H31A 3.0916 no 2_776
H31B H31B 3.5917 no 2_776
H31B H31C 2.8619 no 2_776
H31C Cl41 3.1223 no 2_676
H31C C31 3.0097 no 2_776
H31C H14B 3.5407 no 1_565
H31C H31A 2.7222 no 2_776
H31C H31B 2.8619 no 2_776
H31C H31C 2.9333 no 2_776
H51A Cl52 3.3422 no 2_675
H51A C17 3.0658 no 2_675
H51A C30 3.2120 no 1_554
H51A H4A 3.3752 no 1_554
H51A H17A 3.0552 no 2_675
H51A H17B 2.5701 no 2_675
H51A H17C 3.0766 no 2_675
H51A H30A 3.4293 no 1_554
H51A H30B 2.2800 no 1_554
H51A H51B 3.1763 no 2_675
H51B Cl52 2.9284 no 2_675
H51B C23 3.2152 no 2_676
H51B C30 3.4365 no 2_676
H51B C51 3.2645 no 2_675
H51B H17A 3.4905 no 2_675
H51B H17B 3.5485 no 2_675
H51B H23 2.9768 no 2_676
H51B H28A 2.9606 no 2_676
H51B H30A 2.7610 no 2_676
H51B H30B 3.2612 no 2_676
H51B H51A 3.1763 no 2_675
H51B H51B 3.1785 no 2_675

loop_
_geom_torsion_atom_site_label_1
_geom_torsion_atom_site_label_2
_geom_torsion_atom_site_label_3
_geom_torsion_atom_site_label_4
_geom_torsion
_geom_torsion_publ_flag
Au1 Se1 C1 N2 -10.7(4) no
Au1 Se1 C1 N5 170.4(2) no
C15 O1 C9 C8 -4.3(8) no
C15 O1 C9 C10 175.0(5) no
C28 O2 C22 C21 176.6(6) no
C28 O2 C22 C23 -2.5(9) no
C1 N2 C3 C4 -0.8(5) no
C3 N2 C1 Se1 -178.5(3) no
C3 N2 C1 N5 0.5(5) no
C1 N2 C6 C7 94.5(5) no
C1 N2 C6 C11 -88.2(5) no
C6 N2 C1 Se1 2.5(7) no
C6 N2 C1 N5 -178.5(4) no
C3 N2 C6 C7 -84.4(5) no
C3 N2 C6 C11 92.9(5) no
C6 N2 C3 C4 178.3(3) no
C1 N5 C4 C3 -0.5(5) no
C4 N5 C1 Se1 179.2(3) no
C4 N5 C1 N2 0.1(5) no
C1 N5 C19 C20 -84.5(5) no
C1 N5 C19 C24 93.4(5) no
C19 N5 C1 Se1 -2.7(6) no
C19 N5 C1 N2 178.2(4) no
C4 N5 C19 C20 93.4(5) no
C4 N5 C19 C24 -88.7(5) no
C19 N5 C4 C3 -178.7(4) no
N2 C3 C4 N5 0.8(4) no
N2 C6 C7 C8 -180.0(4) no
N2 C6 C7 C12 -0.3(7) no
N2 C6 C11 C10 179.2(4) no
N2 C6 C11 C16 -0.5(7) no
C7 C6 C11 C10 -3.6(7) no
C7 C6 C11 C16 176.7(4) no
C11 C6 C7 C8 2.8(7) no
C11 C6 C7 C12 -177.5(4) no
C6 C7 C8 C9 -0.3(7) no
C6 C7 C12 C13 120.2(5) no
C6 C7 C12 C14 -116.5(5) no
C8 C7 C12 C13 -60.1(5) no
C8 C7 C12 C14 63.2(6) no
C12 C7 C8 C9 180.0(4) no
C7 C8 C9 O1 178.0(4) no
C7 C8 C9 C10 -1.3(7) no
O1 C9 C10 C11 -178.9(4) no
C8 C9 C10 C11 0.5(8) no
C9 C10 C11 C6 1.9(7) no
C9 C10 C11 C16 -178.4(4) no
C6 C11 C16 C17 -126.3(5) no
C6 C11 C16 C18 111.3(5) no
C10 C11 C16 C17 54.0(6) no
C10 C11 C16 C18 -68.5(6) no
N5 C19 C20 C21 176.0(4) no
N5 C19 C20 C25 -2.4(7) no
N5 C19 C24 C23 -176.9(4) no
N5 C19 C24 C29 2.9(7) no
C20 C19 C24 C23 1.0(7) no
C20 C19 C24 C29 -179.2(4) no
C24 C19 C20 C21 -1.8(7) no
C24 C19 C20 C25 179.8(4) no
C19 C20 C21 C22 1.0(8) no
C19 C20 C25 C26 -118.4(6) no
C19 C20 C25 C27 117.1(6) no
C21 C20 C25 C26 63.2(7) no
C21 C20 C25 C27 -61.3(7) no
C25 C20 C21 C22 179.5(5) no
C20 C21 C22 O2 -178.5(5) no
C20 C21 C22 C23 0.7(9) no
O2 C22 C23 C24 177.6(5) no
C21 C22 C23 C24 -1.5(9) no
C22 C23 C24 C19 0.7(8) no
C22 C23 C24 C29 -179.1(5) no
C19 C24 C29 C30 115.7(6) no
C19 C24 C29 C31 -120.5(6) no
C23 C24 C29 C30 -64.6(7) no
C23 C24 C29 C31 59.3(7) no
